data_4518695
loop_
_publ_author_name
'Liu, Yawei'
'Li, Yanzhong'
'Wen, Yue'
'Su, Xianlong'
'Xu, Ming'
'Feng, Wei'
'Liu, Qian'
'Li, Fuyou'

_publ_section_title
;
 Significantly Enhanced Afterglow Brightness via Intramolecular Energy
 Transfer
;
_journal_name_full 'ACS Materials Letters'
_journal_page_first 713
_journal_page_last 720
_journal_paper_doi 10.1021/acsmaterialslett.1c00183
_journal_year 2021
_chemical_formula_sum 'C41 H44 B F2 N3 O3 S'
_chemical_formula_weight 707.66
_space_group_crystal_system monoclinic
_space_group_IT_number 14
_space_group_name_Hall '-P 2yn'
_space_group_name_H-M_alt 'P 1 21/n 1'
_atom_sites_solution_hydrogens geom
_audit_creation_method SHELXL-2016/6
_cell_angle_alpha 90
_cell_angle_beta 95.7280(10)
_cell_angle_gamma 90
_cell_formula_units_Z 8
_cell_length_a 15.0382(4)
_cell_length_b 18.0089(6)
_cell_length_c 27.7549(9)
_cell_measurement_reflns_used 9928
_cell_measurement_temperature 173(2)
_cell_measurement_theta_max 54.87
_cell_measurement_theta_min 3.34
_cell_volume 7479.1(4)
_computing_cell_refinement 'Bruker SAINT'
_computing_data_collection 'Bruker APEX2'
_computing_data_reduction 'Bruker SAINT'
_computing_molecular_graphics 'Bruker SHELXTL'
_computing_publication_material 'Bruker SHELXTL'
_computing_structure_refinement 'SHELXL-2016/6 (Sheldrick, 2016)'
_computing_structure_solution 'SHELXT 2014/5 (Sheldrick, 2014)'
_diffrn_ambient_temperature 173(2)
_diffrn_measured_fraction_theta_full 0.998
_diffrn_measured_fraction_theta_max 0.997
_diffrn_measurement_device_type 'Bruker APEX-II CCD'
_diffrn_measurement_method '\f and \w scans'
_diffrn_radiation_type GaK\a
_diffrn_radiation_wavelength 1.34138
_diffrn_reflns_av_R_equivalents 0.0427
_diffrn_reflns_av_unetI/netI 0.0367
_diffrn_reflns_Laue_measured_fraction_full 0.998
_diffrn_reflns_Laue_measured_fraction_max 0.997
_diffrn_reflns_limit_h_max 18
_diffrn_reflns_limit_h_min -18
_diffrn_reflns_limit_k_max 21
_diffrn_reflns_limit_k_min -21
_diffrn_reflns_limit_l_max 32
_diffrn_reflns_limit_l_min -33
_diffrn_reflns_number 57895
_diffrn_reflns_point_group_measured_fraction_full 0.998
_diffrn_reflns_point_group_measured_fraction_max 0.997
_diffrn_reflns_theta_full 53.594
_diffrn_reflns_theta_max 54.932
_diffrn_reflns_theta_min 3.042
_exptl_absorpt_coefficient_mu 0.774
_exptl_absorpt_correction_T_max 0.751
_exptl_absorpt_correction_T_min 0.672
_exptl_absorpt_correction_type multi-scan
_exptl_absorpt_process_details sadabs
_exptl_crystal_colour red
_exptl_crystal_density_diffrn 1.257
_exptl_crystal_description block
_exptl_crystal_F_000 2992
_exptl_crystal_size_max 0.300
_exptl_crystal_size_mid 0.110
_exptl_crystal_size_min 0.100
_refine_diff_density_max 1.188
_refine_diff_density_min -0.588
_refine_diff_density_rms 0.053
_refine_ls_extinction_method none
_refine_ls_goodness_of_fit_ref 1.023
_refine_ls_hydrogen_treatment constr
_refine_ls_matrix_type full
_refine_ls_number_parameters 934
_refine_ls_number_reflns 14188
_refine_ls_number_restraints 0
_refine_ls_restrained_S_all 1.023
_refine_ls_R_factor_all 0.0697
_refine_ls_R_factor_gt 0.0574
_refine_ls_shift/su_max 0.002
_refine_ls_shift/su_mean 0.000
_refine_ls_structure_factor_coef Fsqd
_refine_ls_weighting_details 'w=1/[\s^2^(Fo^2^)+(0.1079P)^2^+3.2981P] where P=(Fo^2^+2Fc^2^)/3'
_refine_ls_weighting_scheme calc
_refine_ls_wR_factor_gt 0.1681
_refine_ls_wR_factor_ref 0.1814
_reflns_Friedel_coverage 0.000
_reflns_number_gt 11384
_reflns_number_total 14188
_reflns_threshold_expression 'I > 2\s(I)'
_cod_data_source_file tz1c00183_si_002.cif
_cod_data_source_block platon_sq
_cod_original_sg_symbol_H-M 'P 21/n'
_cod_database_code 4518695
_shelx_shelxl_version_number 2016/6
_shelx_space_group_comment
; 
The symmetry employed for this shelxl refinement is uniquely defined 
by the following loop, which should always be used as a source of 
symmetry information in preference to the above space-group names. 
They are only intended as comments. 
;
_shelx_estimated_absorpt_t_min 0.801
_shelx_estimated_absorpt_t_max 0.927

loop_
_space_group_symop_operation_xyz
'x, y, z'
'-x+1/2, y+1/2, -z+1/2'
'-x, -y, -z'
'x-1/2, -y-1/2, z-1/2'

loop_
_atom_site_label
_atom_site_type_symbol
_atom_site_fract_x
_atom_site_fract_y
_atom_site_fract_z
_atom_site_U_iso_or_equiv
_atom_site_adp_type
_atom_site_occupancy
_atom_site_site_symmetry_order
_atom_site_calc_flag
_atom_site_refinement_flags_posn
_atom_site_refinement_flags_adp
_atom_site_refinement_flags_occupancy
_atom_site_disorder_assembly
_atom_site_disorder_group
B1 B 0.7278(2) 0.29463(15) 0.59025(9) 0.0459(6) Uani 1 1 d . . . . .
F1 F 0.66638(12) 0.25935(8) 0.55716(6) 0.0682(5) Uani 1 1 d . . . . .
F2 F 0.79165(12) 0.32965(8) 0.56572(6) 0.0634(4) Uani 1 1 d . . . . .
S1 S 0.49671(4) 0.15974(3) 1.19137(2) 0.04920(16) Uani 1 1 d . . . . .
N1 N 0.67992(12) 0.35155(10) 0.62029(7) 0.0406(4) Uani 1 1 d . . . . .
N2 N 0.77323(12) 0.23791(10) 0.62649(7) 0.0418(4) Uani 1 1 d . . . . .
N3 N 0.48889(14) 0.21958(12) 1.42803(8) 0.0522(5) Uani 1 1 d . . . . .
O1 O 0.62127(14) 0.18152(11) 1.06955(6) 0.0598(5) Uani 1 1 d . . . . .
O2 O 0.62270(15) 0.30590(11) 1.07763(7) 0.0658(5) Uani 1 1 d . . . . .
O3 O 0.57892(13) 0.28645(10) 1.21139(7) 0.0586(5) Uani 1 1 d . . . . .
C1 C 0.63768(15) 0.41308(13) 0.60258(8) 0.0439(5) Uani 1 1 d . . . . .
C2 C 0.60215(14) 0.45177(14) 0.64022(9) 0.0461(5) Uani 1 1 d . . . . .
C3 C 0.62094(14) 0.41036(13) 0.68244(8) 0.0433(5) Uani 1 1 d . . . . .
C4 C 0.67156(14) 0.34744(12) 0.67009(8) 0.0384(5) Uani 1 1 d . . . . .
C5 C 0.71282(14) 0.28906(12) 0.69739(8) 0.0377(5) Uani 1 1 d . . . . .
C6 C 0.76482(14) 0.23587(12) 0.67615(8) 0.0395(5) Uani 1 1 d . . . . .
C7 C 0.82130(15) 0.17754(12) 0.69644(9) 0.0435(5) Uani 1 1 d . . . . .
C8 C 0.86202(16) 0.14626(13) 0.65843(9) 0.0478(5) Uani 1 1 d . . . . .
C9 C 0.83027(16) 0.18417(13) 0.61576(9) 0.0477(5) Uani 1 1 d . . . . .
C10 C 0.70215(14) 0.28329(12) 0.74999(8) 0.0386(5) Uani 1 1 d . . . . .
C11 C 0.65068(15) 0.22610(12) 0.76692(8) 0.0427(5) Uani 1 1 d . . . . .
H11 H 0.621447 0.191779 0.744671 0.051 Uiso 1 1 calc R U . . .
C12 C 0.64204(15) 0.21917(13) 0.81577(8) 0.0437(5) Uani 1 1 d . . . . .
H12 H 0.608353 0.179030 0.826735 0.052 Uiso 1 1 calc R U . . .
C13 C 0.68182(15) 0.26999(12) 0.84951(8) 0.0417(5) Uani 1 1 d . . . . .
C14 C 0.73201(15) 0.32753(13) 0.83204(8) 0.0430(5) Uani 1 1 d . . . . .
H14 H 0.759125 0.363218 0.854045 0.052 Uiso 1 1 calc R U . . .
C15 C 0.74294(15) 0.33350(12) 0.78340(8) 0.0419(5) Uani 1 1 d . . . . .
H15 H 0.778758 0.372361 0.772573 0.050 Uiso 1 1 calc R U . . .
C16 C 0.66913(15) 0.26398(13) 0.90154(8) 0.0433(5) Uani 1 1 d . . . . .
C17 C 0.65716(17) 0.32762(13) 0.92945(9) 0.0480(5) Uani 1 1 d . . . . .
H17 H 0.659379 0.375253 0.914903 0.058 Uiso 1 1 calc R U . . .
C18 C 0.64234(17) 0.32228(14) 0.97732(9) 0.0488(5) Uani 1 1 d . . . . .
H18 H 0.632706 0.366116 0.995120 0.059 Uiso 1 1 calc R U . . .
C19 C 0.64123(16) 0.25339(14) 1.00018(9) 0.0471(5) Uani 1 1 d . . . . .
C20 C 0.65397(18) 0.19014(14) 0.97306(9) 0.0527(6) Uani 1 1 d . . . . .
H20 H 0.653329 0.142692 0.987977 0.063 Uiso 1 1 calc R U . . .
C21 C 0.66756(18) 0.19534(14) 0.92474(9) 0.0505(6) Uani 1 1 d . . . . .
H21 H 0.676016 0.151306 0.906910 0.061 Uiso 1 1 calc R U . . .
C22 C 0.62706(17) 0.25166(15) 1.05236(9) 0.0505(6) Uani 1 1 d . . . . .
C23 C 0.61168(19) 0.17398(17) 1.12098(9) 0.0580(7) Uani 1 1 d . . . . .
H23A H 0.654745 0.207420 1.139518 0.070 Uiso 1 1 calc R U . . .
H23B H 0.626187 0.122375 1.131246 0.070 Uiso 1 1 calc R U . . .
C24 C 0.51862(17) 0.19244(15) 1.13251(9) 0.0510(6) Uani 1 1 d . . . . .
H24A H 0.474966 0.169830 1.107724 0.061 Uiso 1 1 calc R U . . .
H24B H 0.510249 0.246953 1.131058 0.061 Uiso 1 1 calc R U . . .
C25 C 0.54211(14) 0.23412(12) 1.22871(9) 0.0428(5) Uani 1 1 d . . . . .
C26 C 0.52960(13) 0.22691(12) 1.28027(8) 0.0395(5) Uani 1 1 d . . . . .
C27 C 0.48016(14) 0.17038(12) 1.29893(9) 0.0416(5) Uani 1 1 d . . . . .
H27 H 0.455008 0.132786 1.277757 0.050 Uiso 1 1 calc R U . . .
C28 C 0.46664(15) 0.16738(13) 1.34727(9) 0.0452(5) Uani 1 1 d . . . . .
H28 H 0.432414 0.127871 1.358612 0.054 Uiso 1 1 calc R U . . .
C29 C 0.50265(14) 0.22188(13) 1.38037(8) 0.0419(5) Uani 1 1 d . . . . .
C30 C 0.55284(15) 0.27861(13) 1.36138(9) 0.0474(5) Uani 1 1 d . . . . .
H30 H 0.578881 0.316097 1.382362 0.057 Uiso 1 1 calc R U . . .
C31 C 0.56497(15) 0.28088(13) 1.31301(9) 0.0470(5) Uani 1 1 d . . . . .
H31 H 0.598588 0.320528 1.301359 0.056 Uiso 1 1 calc R U . . .
C32 C 0.63029(18) 0.43270(16) 0.55021(9) 0.0553(6) Uani 1 1 d . . . . .
H32A H 0.687985 0.451268 0.541744 0.083 Uiso 1 1 calc R U . . .
H32B H 0.584681 0.471222 0.543596 0.083 Uiso 1 1 calc R U . . .
H32C H 0.613354 0.388507 0.530820 0.083 Uiso 1 1 calc R U . . .
C33 C 0.55938(17) 0.52721(16) 0.63486(11) 0.0579(7) Uani 1 1 d . . . . .
H33A H 0.528718 0.538222 0.663993 0.069 Uiso 1 1 calc R U . . .
H33B H 0.513833 0.526960 0.606531 0.069 Uiso 1 1 calc R U . . .
C34 C 0.62778(19) 0.58784(15) 0.62827(11) 0.0603(7) Uani 1 1 d . . . . .
H34A H 0.674936 0.586301 0.655297 0.090 Uiso 1 1 calc R U . . .
H34B H 0.598308 0.636423 0.627483 0.090 Uiso 1 1 calc R U . . .
H34C H 0.654076 0.579799 0.597775 0.090 Uiso 1 1 calc R U . . .
C35 C 0.59173(18) 0.43129(16) 0.73063(10) 0.0550(6) Uani 1 1 d . . . . .
H35A H 0.640667 0.456918 0.749842 0.083 Uiso 1 1 calc R U . . .
H35B H 0.575654 0.386390 0.747725 0.083 Uiso 1 1 calc R U . . .
H35C H 0.539764 0.464274 0.725875 0.083 Uiso 1 1 calc R U . . .
C36 C 0.83744(17) 0.15351(14) 0.74802(9) 0.0520(6) Uani 1 1 d . . . . .
H36A H 0.787046 0.123246 0.756399 0.078 Uiso 1 1 calc R U . . .
H36B H 0.843348 0.197344 0.769022 0.078 Uiso 1 1 calc R U . . .
H36C H 0.892509 0.124150 0.752531 0.078 Uiso 1 1 calc R U . . .
C37 C 0.92768(18) 0.08319(15) 0.66044(11) 0.0596(7) Uani 1 1 d . . . . .
H37A H 0.958983 0.079972 0.693483 0.072 Uiso 1 1 calc R U . . .
H37B H 0.972955 0.093300 0.637717 0.072 Uiso 1 1 calc R U . . .
C38 C 0.8825(2) 0.00924(16) 0.64741(12) 0.0681(8) Uani 1 1 d . . . . .
H38A H 0.837202 -0.000769 0.669606 0.102 Uiso 1 1 calc R U . . .
H38B H 0.927307 -0.030467 0.650116 0.102 Uiso 1 1 calc R U . . .
H38C H 0.853986 0.011333 0.614113 0.102 Uiso 1 1 calc R U . . .
C39 C 0.8531(2) 0.16994(16) 0.56560(10) 0.0617(7) Uani 1 1 d . . . . .
H39A H 0.895572 0.128616 0.565915 0.093 Uiso 1 1 calc R U . . .
H39B H 0.798696 0.157259 0.544818 0.093 Uiso 1 1 calc R U . . .
H39C H 0.880118 0.214574 0.553062 0.093 Uiso 1 1 calc R U . . .
C40 C 0.5215(2) 0.27779(17) 1.46107(10) 0.0639(7) Uani 1 1 d . . . . .
H40A H 0.583684 0.289205 1.456263 0.096 Uiso 1 1 calc R U . . .
H40B H 0.518064 0.261257 1.494479 0.096 Uiso 1 1 calc R U . . .
H40C H 0.484735 0.322377 1.454875 0.096 Uiso 1 1 calc R U . . .
C41 C 0.4292(2) 0.1665(2) 1.44635(11) 0.0779(10) Uani 1 1 d . . . . .
H41A H 0.369122 0.172961 1.429719 0.117 Uiso 1 1 calc R U . . .
H41B H 0.427464 0.174274 1.481191 0.117 Uiso 1 1 calc R U . . .
H41C H 0.450448 0.116128 1.440629 0.117 Uiso 1 1 calc R U . . .
B2 B 0.70565(17) 0.46062(14) 0.41918(9) 0.0399(5) Uani 1 1 d . . . . .
F3 F 0.63261(9) 0.42967(7) 0.43891(5) 0.0475(3) Uani 1 1 d . . . . .
F4 F 0.77063(9) 0.47950(9) 0.45627(5) 0.0563(4) Uani 1 1 d . . . . .
S2 S 0.99234(4) 0.57487(4) -0.17355(2) 0.05344(18) Uani 1 1 d . . . . .
N4 N 0.74279(12) 0.40511(10) 0.38410(6) 0.0391(4) Uani 1 1 d . . . . .
N5 N 0.67568(12) 0.53019(10) 0.38912(7) 0.0404(4) Uani 1 1 d . . . . .
N6 N 0.94689(14) 0.52303(14) -0.41100(8) 0.0548(5) Uani 1 1 d . . . . .
O4 O 0.88141(13) 0.59076(10) -0.04753(6) 0.0579(5) Uani 1 1 d . . . . .
O5 O 0.80836(13) 0.48375(11) -0.06539(6) 0.0595(5) Uani 1 1 d . . . . .
O6 O 0.84604(12) 0.49461(10) -0.19266(6) 0.0539(4) Uani 1 1 d . . . . .
C42 C 0.77552(15) 0.33649(13) 0.39535(9) 0.0456(5) Uani 1 1 d . . . . .
C43 C 0.80006(15) 0.30174(13) 0.35358(9) 0.0467(5) Uani 1 1 d . . . . .
C44 C 0.78319(14) 0.35087(12) 0.31517(9) 0.0418(5) Uani 1 1 d . . . . .
C45 C 0.74636(13) 0.41610(12) 0.33445(8) 0.0368(4) Uani 1 1 d . . . . .
C46 C 0.71673(13) 0.48335(12) 0.31291(8) 0.0365(4) Uani 1 1 d . . . . .
C47 C 0.68076(14) 0.53914(12) 0.33963(8) 0.0395(5) Uani 1 1 d . . . . .
C48 C 0.64163(15) 0.60949(13) 0.32588(9) 0.0467(5) Uani 1 1 d . . . . .
C49 C 0.61362(16) 0.64061(13) 0.36725(10) 0.0508(6) Uani 1 1 d . . . . .
C50 C 0.63652(16) 0.59091(13) 0.40591(9) 0.0486(5) Uani 1 1 d . . . . .
C51 C 0.72806(14) 0.49553(12) 0.26093(8) 0.0391(5) Uani 1 1 d . . . . .
C52 C 0.79969(14) 0.53865(12) 0.24885(8) 0.0395(5) Uani 1 1 d . . . . .
H52 H 0.837054 0.562854 0.273650 0.047 Uiso 1 1 calc R U . . .
C53 C 0.81664(14) 0.54638(13) 0.20125(8) 0.0411(5) Uani 1 1 d . . . . .
H53 H 0.865726 0.575965 0.193765 0.049 Uiso 1 1 calc R U . . .
C54 C 0.76327(14) 0.51168(13) 0.16372(8) 0.0402(5) Uani 1 1 d . . . . .
C55 C 0.69004(16) 0.47001(14) 0.17618(9) 0.0481(6) Uani 1 1 d . . . . .
H55 H 0.651834 0.446530 0.151411 0.058 Uiso 1 1 calc R U . . .
C56 C 0.67270(15) 0.46262(14) 0.22390(8) 0.0466(5) Uani 1 1 d . . . . .
H56 H 0.622337 0.434697 0.231477 0.056 Uiso 1 1 calc R U . . .
C57 C 0.78489(14) 0.51686(13) 0.11315(8) 0.0406(5) Uani 1 1 d . . . . .
C58 C 0.82267(15) 0.58087(13) 0.09539(9) 0.0437(5) Uani 1 1 d . . . . .
H58 H 0.835987 0.621752 0.116517 0.052 Uiso 1 1 calc R U . . .
C59 C 0.84108(16) 0.58591(13) 0.04766(9) 0.0465(5) Uani 1 1 d . . . . .
H59 H 0.865991 0.630260 0.036237 0.056 Uiso 1 1 calc R U . . .
C60 C 0.82325(15) 0.52630(13) 0.01635(8) 0.0439(5) Uani 1 1 d . . . . .
C61 C 0.78799(16) 0.46123(13) 0.03423(9) 0.0472(5) Uani 1 1 d . . . . .
H61 H 0.777060 0.419666 0.013402 0.057 Uiso 1 1 calc R U . . .
C62 C 0.76896(16) 0.45657(13) 0.08143(9) 0.0461(5) Uani 1 1 d . . . . .
H62 H 0.744662 0.411935 0.092805 0.055 Uiso 1 1 calc R U . . .
C63 C 0.83679(17) 0.52942(14) -0.03587(9) 0.0495(6) Uani 1 1 d . . . . .
C64 C 0.89129(19) 0.60097(15) -0.09927(10) 0.0567(6) Uani 1 1 d . . . . .
H64A H 0.906722 0.653288 -0.105546 0.068 Uiso 1 1 calc R U . . .
H64B H 0.834241 0.589188 -0.118719 0.068 Uiso 1 1 calc R U . . .
C65 C 0.96353(17) 0.55079(15) -0.11348(9) 0.0512(6) Uani 1 1 d . . . . .
H65A H 0.942940 0.498588 -0.113255 0.061 Uiso 1 1 calc R U . . .
H65B H 1.017008 0.555531 -0.089815 0.061 Uiso 1 1 calc R U . . .
C66 C 0.90600(15) 0.52604(12) -0.21065(9) 0.0415(5) Uani 1 1 d . . . . .
C67 C 0.91714(14) 0.52666(11) -0.26232(8) 0.0368(4) Uani 1 1 d . . . . .
C68 C 0.84945(14) 0.49924(12) -0.29587(8) 0.0389(5) Uani 1 1 d . . . . .
H68 H 0.795616 0.481687 -0.284655 0.047 Uiso 1 1 calc R U . . .
C69 C 0.85877(14) 0.49702(12) -0.34451(8) 0.0405(5) Uani 1 1 d . . . . .
H69 H 0.811684 0.477619 -0.366259 0.049 Uiso 1 1 calc R U . . .
C70 C 0.93750(14) 0.52322(12) -0.36271(8) 0.0399(5) Uani 1 1 d . . . . .
C71 C 1.00519(14) 0.55082(13) -0.32895(8) 0.0434(5) Uani 1 1 d . . . . .
H71 H 1.059019 0.568873 -0.339901 0.052 Uiso 1 1 calc R U . . .
C72 C 0.99488(14) 0.55213(13) -0.28050(8) 0.0409(5) Uani 1 1 d . . . . .
H72 H 1.042067 0.570942 -0.258577 0.049 Uiso 1 1 calc R U . . .
C73 C 0.7840(2) 0.30684(17) 0.44571(10) 0.0627(7) Uani 1 1 d . . . . .
H73A H 0.847407 0.303002 0.457691 0.094 Uiso 1 1 calc R U . . .
H73B H 0.756355 0.257592 0.445922 0.094 Uiso 1 1 calc R U . . .
H73C H 0.753938 0.340424 0.466630 0.094 Uiso 1 1 calc R U . . .
C74 C 0.83661(18) 0.22401(15) 0.35099(11) 0.0587(7) Uani 1 1 d . . . . .
H74A H 0.817087 0.194399 0.378086 0.070 Uiso 1 1 calc R U . . .
H74B H 0.811485 0.200579 0.320350 0.070 Uiso 1 1 calc R U . . .
C75 C 0.9365(2) 0.2225(2) 0.35349(17) 0.0909(12) Uani 1 1 d . . . . .
H75A H 0.956287 0.252208 0.326992 0.136 Uiso 1 1 calc R U . . .
H75B H 0.956802 0.171088 0.350559 0.136 Uiso 1 1 calc R U . . .
H75C H 0.961805 0.243036 0.384564 0.136 Uiso 1 1 calc R U . . .
C76 C 0.79999(17) 0.33351(14) 0.26414(9) 0.0513(6) Uani 1 1 d . . . . .
H76A H 0.848152 0.296833 0.264218 0.077 Uiso 1 1 calc R U . . .
H76B H 0.817396 0.378976 0.248101 0.077 Uiso 1 1 calc R U . . .
H76C H 0.745439 0.313343 0.246681 0.077 Uiso 1 1 calc R U . . .
C77 C 0.63211(19) 0.64400(16) 0.27637(11) 0.0632(7) Uani 1 1 d . . . . .
H77A H 0.588016 0.684186 0.275398 0.095 Uiso 1 1 calc R U . . .
H77B H 0.612187 0.606273 0.252230 0.095 Uiso 1 1 calc R U . . .
H77C H 0.689899 0.664076 0.269186 0.095 Uiso 1 1 calc R U . . .
C78 C 0.56885(19) 0.71445(15) 0.37294(13) 0.0656(8) Uani 1 1 d . . . . .
H78A H 0.524192 0.709420 0.396637 0.079 Uiso 1 1 calc R U . . .
H78B H 0.536813 0.729253 0.341510 0.079 Uiso 1 1 calc R U . . .
C79 C 0.6349(2) 0.77423(18) 0.38979(18) 0.0978(14) Uani 1 1 d . . . . .
H79A H 0.666475 0.759943 0.420999 0.147 Uiso 1 1 calc R U . . .
H79B H 0.603017 0.821052 0.393443 0.147 Uiso 1 1 calc R U . . .
H79C H 0.678016 0.780562 0.365883 0.147 Uiso 1 1 calc R U . . .
C80 C 0.6228(2) 0.60042(17) 0.45790(11) 0.0636(7) Uani 1 1 d . . . . .
H80A H 0.602645 0.553360 0.470822 0.095 Uiso 1 1 calc R U . . .
H80B H 0.577453 0.638747 0.461062 0.095 Uiso 1 1 calc R U . . .
H80C H 0.679149 0.615435 0.476044 0.095 Uiso 1 1 calc R U . . .
C81 C 1.0252(2) 0.5539(3) -0.42931(11) 0.0871(12) Uani 1 1 d . . . . .
H81A H 1.040176 0.601316 -0.413146 0.131 Uiso 1 1 calc R U . . .
H81B H 1.013403 0.562073 -0.464272 0.131 Uiso 1 1 calc R U . . .
H81C H 1.075372 0.519370 -0.422964 0.131 Uiso 1 1 calc R U . . .
C82 C 0.8777(2) 0.49229(18) -0.44546(10) 0.0651(7) Uani 1 1 d . . . . .
H82A H 0.873302 0.438646 -0.440237 0.098 Uiso 1 1 calc R U . . .
H82B H 0.892717 0.501667 -0.478468 0.098 Uiso 1 1 calc R U . . .
H82C H 0.820338 0.515776 -0.440931 0.098 Uiso 1 1 calc R U . . .

loop_
_atom_site_aniso_label
_atom_site_aniso_U_11
_atom_site_aniso_U_22
_atom_site_aniso_U_33
_atom_site_aniso_U_23
_atom_site_aniso_U_13
_atom_site_aniso_U_12
B1 0.0641(16) 0.0371(13) 0.0353(13) 0.0023(10) -0.0006(11) -0.0090(12)
F1 0.1011(12) 0.0480(8) 0.0491(9) -0.0026(7) -0.0244(8) -0.0072(8)
F2 0.0896(11) 0.0490(8) 0.0562(9) 0.0100(7) 0.0292(8) -0.0017(8)
S1 0.0593(3) 0.0425(3) 0.0462(3) -0.0037(2) 0.0072(3) -0.0112(3)
N1 0.0452(10) 0.0374(10) 0.0379(10) 0.0061(8) -0.0020(7) -0.0061(8)
N2 0.0489(10) 0.0367(10) 0.0395(10) 0.0012(8) 0.0037(8) -0.0063(8)
N3 0.0609(12) 0.0474(12) 0.0477(12) -0.0065(9) 0.0024(9) -0.0049(9)
O1 0.0796(12) 0.0602(11) 0.0414(9) 0.0047(8) 0.0142(8) 0.0109(9)
O2 0.0916(14) 0.0571(11) 0.0509(11) -0.0107(9) 0.0183(10) -0.0203(10)
O3 0.0699(11) 0.0502(10) 0.0556(11) 0.0016(8) 0.0051(8) -0.0232(9)
C1 0.0428(11) 0.0438(12) 0.0432(12) 0.0082(10) -0.0049(9) -0.0069(10)
C2 0.0369(11) 0.0471(13) 0.0524(14) 0.0096(11) -0.0043(9) 0.0005(9)
C3 0.0373(10) 0.0457(12) 0.0459(13) 0.0033(10) -0.0006(9) -0.0040(9)
C4 0.0401(10) 0.0374(11) 0.0367(11) 0.0022(9) -0.0015(8) -0.0076(9)
C5 0.0395(10) 0.0352(11) 0.0373(11) 0.0030(9) -0.0014(8) -0.0112(9)
C6 0.0445(11) 0.0360(11) 0.0375(11) 0.0040(9) 0.0012(9) -0.0076(9)
C7 0.0450(11) 0.0352(11) 0.0494(13) 0.0042(10) 0.0003(9) -0.0055(9)
C8 0.0458(12) 0.0396(12) 0.0575(15) -0.0010(10) 0.0026(10) -0.0059(10)
C9 0.0521(13) 0.0393(12) 0.0518(14) -0.0033(10) 0.0067(10) -0.0078(10)
C10 0.0422(11) 0.0353(11) 0.0378(11) 0.0049(9) 0.0014(8) -0.0044(9)
C11 0.0501(12) 0.0362(11) 0.0416(12) -0.0006(9) 0.0029(9) -0.0109(9)
C12 0.0512(12) 0.0369(11) 0.0438(12) 0.0030(9) 0.0084(10) -0.0100(10)
C13 0.0469(11) 0.0374(11) 0.0405(12) 0.0035(9) 0.0025(9) -0.0033(9)
C14 0.0489(12) 0.0384(11) 0.0401(12) 0.0017(9) -0.0035(9) -0.0087(9)
C15 0.0437(11) 0.0384(12) 0.0428(12) 0.0063(9) 0.0001(9) -0.0106(9)
C16 0.0477(12) 0.0409(12) 0.0407(12) 0.0021(9) 0.0020(9) -0.0077(10)
C17 0.0612(14) 0.0368(12) 0.0455(13) 0.0029(10) 0.0022(10) -0.0057(10)
C18 0.0588(14) 0.0405(12) 0.0465(13) -0.0044(10) 0.0025(10) -0.0059(10)
C19 0.0522(13) 0.0473(13) 0.0419(13) 0.0007(10) 0.0043(10) -0.0058(10)
C20 0.0717(16) 0.0393(13) 0.0483(14) 0.0048(10) 0.0121(12) 0.0004(11)
C21 0.0699(15) 0.0384(12) 0.0443(13) -0.0005(10) 0.0115(11) 0.0000(11)
C22 0.0536(13) 0.0513(14) 0.0466(14) 0.0003(11) 0.0055(10) -0.0043(11)
C23 0.0654(15) 0.0651(17) 0.0442(14) 0.0092(12) 0.0090(11) 0.0142(13)
C24 0.0545(13) 0.0502(14) 0.0471(13) 0.0006(11) -0.0006(10) -0.0034(11)
C25 0.0411(11) 0.0359(11) 0.0508(13) 0.0001(10) 0.0020(9) -0.0041(9)
C26 0.0349(10) 0.0340(11) 0.0488(13) -0.0017(9) 0.0005(9) -0.0002(8)
C27 0.0417(11) 0.0352(11) 0.0476(13) -0.0049(9) 0.0025(9) -0.0033(9)
C28 0.0474(12) 0.0373(12) 0.0512(14) -0.0034(10) 0.0056(10) -0.0065(9)
C29 0.0412(11) 0.0385(11) 0.0451(12) -0.0035(9) -0.0001(9) 0.0058(9)
C30 0.0469(12) 0.0413(12) 0.0527(14) -0.0084(10) -0.0020(10) -0.0072(10)
C31 0.0465(12) 0.0392(12) 0.0545(14) -0.0024(10) 0.0020(10) -0.0118(10)
C32 0.0601(14) 0.0587(16) 0.0447(14) 0.0136(12) -0.0073(11) -0.0050(12)
C33 0.0488(13) 0.0596(16) 0.0642(17) 0.0131(13) 0.0014(12) 0.0134(12)
C34 0.0631(15) 0.0462(14) 0.0705(18) 0.0014(13) 0.0008(13) 0.0102(12)
C35 0.0535(14) 0.0589(16) 0.0534(15) 0.0046(12) 0.0091(11) 0.0080(12)
C36 0.0544(13) 0.0464(13) 0.0537(15) 0.0106(11) -0.0017(11) 0.0017(11)
C37 0.0551(14) 0.0513(15) 0.0718(18) -0.0025(13) 0.0039(12) 0.0016(12)
C38 0.082(2) 0.0450(15) 0.075(2) -0.0029(14) -0.0029(15) 0.0068(14)
C39 0.0732(17) 0.0561(16) 0.0575(16) -0.0087(13) 0.0146(13) -0.0018(13)
C40 0.0835(19) 0.0607(17) 0.0460(15) -0.0120(12) -0.0009(13) -0.0022(14)
C41 0.086(2) 0.097(2) 0.0519(17) -0.0091(16) 0.0149(15) -0.0338(19)
B2 0.0439(12) 0.0407(13) 0.0345(12) -0.0006(10) 0.0010(10) 0.0011(10)
F3 0.0534(7) 0.0488(8) 0.0412(7) 0.0054(6) 0.0097(6) -0.0002(6)
F4 0.0531(8) 0.0700(9) 0.0438(8) -0.0133(7) -0.0057(6) 0.0041(7)
S2 0.0568(3) 0.0636(4) 0.0407(3) -0.0087(3) 0.0083(2) -0.0117(3)
N4 0.0438(9) 0.0374(10) 0.0358(9) 0.0027(7) 0.0022(7) 0.0015(8)
N5 0.0465(10) 0.0342(9) 0.0410(10) -0.0022(8) 0.0074(8) -0.0009(8)
N6 0.0501(11) 0.0724(15) 0.0424(11) -0.0128(10) 0.0072(9) -0.0116(10)
O4 0.0812(12) 0.0480(10) 0.0474(10) -0.0010(8) 0.0204(9) -0.0024(9)
O5 0.0692(11) 0.0646(12) 0.0446(10) -0.0066(9) 0.0059(8) -0.0125(9)
O6 0.0650(10) 0.0511(10) 0.0473(9) -0.0019(8) 0.0133(8) -0.0142(8)
C42 0.0455(12) 0.0399(12) 0.0508(14) 0.0066(10) 0.0019(10) 0.0025(9)
C43 0.0458(12) 0.0390(12) 0.0557(14) 0.0005(10) 0.0074(10) -0.0002(10)
C44 0.0392(11) 0.0376(11) 0.0488(13) -0.0037(10) 0.0058(9) -0.0039(9)
C45 0.0376(10) 0.0354(11) 0.0372(11) -0.0007(9) 0.0027(8) -0.0030(8)
C46 0.0348(10) 0.0356(11) 0.0387(11) 0.0011(9) 0.0025(8) -0.0062(8)
C47 0.0420(11) 0.0343(11) 0.0425(12) 0.0039(9) 0.0056(9) -0.0048(9)
C48 0.0438(11) 0.0371(12) 0.0592(15) 0.0086(10) 0.0058(10) -0.0030(9)
C49 0.0453(12) 0.0355(12) 0.0718(17) -0.0002(11) 0.0072(11) -0.0007(10)
C50 0.0490(12) 0.0398(12) 0.0579(15) -0.0057(11) 0.0098(11) -0.0007(10)
C51 0.0403(10) 0.0370(11) 0.0400(11) 0.0043(9) 0.0036(9) -0.0040(9)
C52 0.0381(10) 0.0393(11) 0.0404(11) -0.0011(9) 0.0009(8) -0.0068(9)
C53 0.0365(10) 0.0413(12) 0.0463(12) 0.0015(10) 0.0073(9) -0.0093(9)
C54 0.0387(10) 0.0426(12) 0.0393(12) 0.0040(9) 0.0034(9) -0.0062(9)
C55 0.0457(12) 0.0591(15) 0.0385(12) 0.0051(10) -0.0007(9) -0.0189(11)
C56 0.0424(11) 0.0546(14) 0.0426(12) 0.0063(10) 0.0029(9) -0.0166(10)
C57 0.0376(10) 0.0428(12) 0.0413(12) 0.0031(9) 0.0035(9) -0.0045(9)
C58 0.0478(12) 0.0414(12) 0.0430(12) -0.0011(10) 0.0105(9) -0.0078(10)
C59 0.0535(13) 0.0412(12) 0.0465(13) 0.0005(10) 0.0138(10) -0.0082(10)
C60 0.0466(12) 0.0434(12) 0.0423(12) 0.0010(10) 0.0079(9) -0.0010(10)
C61 0.0521(13) 0.0412(12) 0.0481(13) -0.0030(10) 0.0044(10) -0.0047(10)
C62 0.0531(13) 0.0391(12) 0.0462(13) 0.0026(10) 0.0051(10) -0.0070(10)
C63 0.0544(13) 0.0473(14) 0.0476(14) -0.0022(11) 0.0084(11) -0.0013(11)
C64 0.0717(16) 0.0480(14) 0.0515(15) 0.0075(12) 0.0124(12) 0.0076(12)
C65 0.0552(14) 0.0494(14) 0.0490(14) -0.0018(11) 0.0048(11) 0.0050(11)
C66 0.0471(12) 0.0312(11) 0.0465(12) -0.0013(9) 0.0063(10) -0.0008(9)
C67 0.0398(10) 0.0288(10) 0.0415(11) -0.0004(8) 0.0023(8) 0.0023(8)
C68 0.0376(10) 0.0330(11) 0.0460(12) 0.0028(9) 0.0036(9) -0.0004(8)
C69 0.0372(10) 0.0380(11) 0.0447(12) -0.0016(9) -0.0047(9) -0.0017(9)
C70 0.0406(11) 0.0381(11) 0.0405(12) -0.0048(9) 0.0025(9) 0.0034(9)
C71 0.0346(10) 0.0494(13) 0.0463(13) -0.0049(10) 0.0042(9) -0.0021(9)
C72 0.0360(10) 0.0439(12) 0.0418(12) -0.0047(9) -0.0011(8) -0.0006(9)
C73 0.0731(17) 0.0602(17) 0.0554(16) 0.0209(13) 0.0092(13) 0.0134(14)
C74 0.0597(15) 0.0445(14) 0.0734(18) 0.0022(13) 0.0138(13) 0.0047(12)
C75 0.0638(19) 0.064(2) 0.147(4) 0.008(2) 0.017(2) 0.0109(16)
C76 0.0567(14) 0.0467(13) 0.0515(14) -0.0105(11) 0.0109(11) -0.0032(11)
C77 0.0645(16) 0.0499(15) 0.0756(19) 0.0269(14) 0.0089(14) 0.0066(12)
C78 0.0562(15) 0.0449(14) 0.095(2) -0.0015(14) 0.0056(14) 0.0072(12)
C79 0.075(2) 0.0418(16) 0.171(4) -0.018(2) -0.013(2) 0.0065(15)
C80 0.0738(17) 0.0566(16) 0.0632(17) -0.0137(13) 0.0200(14) 0.0054(14)
C81 0.0692(18) 0.145(3) 0.0512(17) -0.0245(19) 0.0245(14) -0.031(2)
C82 0.0781(18) 0.0725(19) 0.0436(14) -0.0114(13) 0.0004(13) -0.0203(15)

loop_
_atom_type_symbol
_atom_type_description
_atom_type_scat_dispersion_real
_atom_type_scat_dispersion_imag
_atom_type_scat_source
C C 0.0137 0.0067 'International Tables Vol C Tables 4.2.6.8 and 6.1.1.4'
H H 0.0000 0.0000 'International Tables Vol C Tables 4.2.6.8 and 6.1.1.4'
B B 0.0070 0.0029 'International Tables Vol C Tables 4.2.6.8 and 6.1.1.4'
F F 0.0583 0.0400 'International Tables Vol C Tables 4.2.6.8 and 6.1.1.4'
N N 0.0241 0.0134 'International Tables Vol C Tables 4.2.6.8 and 6.1.1.4'
O O 0.0389 0.0241 'International Tables Vol C Tables 4.2.6.8 and 6.1.1.4'
S S 0.2925 0.4295 'International Tables Vol C Tables 4.2.6.8 and 6.1.1.4'

loop_
_geom_angle_atom_site_label_1
_geom_angle_atom_site_label_2
_geom_angle_atom_site_label_3
_geom_angle
_geom_angle_site_symmetry_1
_geom_angle_site_symmetry_3
_geom_angle_publ_flag
F2 B1 F1 109.3(2) . . ?
F2 B1 N1 110.30(19) . . ?
F1 B1 N1 110.2(2) . . ?
F2 B1 N2 109.7(2) . . ?
F1 B1 N2 110.48(19) . . ?
N1 B1 N2 106.70(18) . . ?
C25 S1 C24 100.80(12) . . ?
C1 N1 C4 108.54(19) . . ?
C1 N1 B1 125.31(19) . . ?
C4 N1 B1 126.13(18) . . ?
C9 N2 C6 108.77(19) . . ?
C9 N2 B1 125.6(2) . . ?
C6 N2 B1 125.59(19) . . ?
C29 N3 C41 121.7(2) . . ?
C29 N3 C40 121.3(2) . . ?
C41 N3 C40 116.2(2) . . ?
C22 O1 C23 116.6(2) . . ?
N1 C1 C2 109.7(2) . . ?
N1 C1 C32 122.6(2) . . ?
C2 C1 C32 127.7(2) . . ?
C3 C2 C1 107.4(2) . . ?
C3 C2 C33 128.0(2) . . ?
C1 C2 C33 124.4(2) . . ?
C2 C3 C4 106.9(2) . . ?
C2 C3 C35 124.3(2) . . ?
C4 C3 C35 128.8(2) . . ?
N1 C4 C5 119.6(2) . . ?
N1 C4 C3 107.31(18) . . ?
C5 C4 C3 133.1(2) . . ?
C6 C5 C4 121.3(2) . . ?
C6 C5 C10 118.94(19) . . ?
C4 C5 C10 119.8(2) . . ?
N2 C6 C5 120.38(19) . . ?
N2 C6 C7 107.4(2) . . ?
C5 C6 C7 132.1(2) . . ?
C8 C7 C6 106.7(2) . . ?
C8 C7 C36 124.6(2) . . ?
C6 C7 C36 128.6(2) . . ?
C7 C8 C9 107.7(2) . . ?
C7 C8 C37 128.0(2) . . ?
C9 C8 C37 124.3(2) . . ?
N2 C9 C8 109.4(2) . . ?
N2 C9 C39 122.8(2) . . ?
C8 C9 C39 127.7(2) . . ?
C15 C10 C11 118.4(2) . . ?
C15 C10 C5 121.63(19) . . ?
C11 C10 C5 119.93(19) . . ?
C12 C11 C10 120.4(2) . . ?
C12 C11 H11 119.8 . . ?
C10 C11 H11 119.8 . . ?
C11 C12 C13 121.5(2) . . ?
C11 C12 H12 119.3 . . ?
C13 C12 H12 119.3 . . ?
C14 C13 C12 117.5(2) . . ?
C14 C13 C16 121.3(2) . . ?
C12 C13 C16 121.1(2) . . ?
C15 C14 C13 121.2(2) . . ?
C15 C14 H14 119.4 . . ?
C13 C14 H14 119.4 . . ?
C14 C15 C10 120.9(2) . . ?
C14 C15 H15 119.6 . . ?
C10 C15 H15 119.6 . . ?
C21 C16 C17 117.4(2) . . ?
C21 C16 C13 121.7(2) . . ?
C17 C16 C13 121.0(2) . . ?
C18 C17 C16 121.2(2) . . ?
C18 C17 H17 119.4 . . ?
C16 C17 H17 119.4 . . ?
C17 C18 C19 120.9(2) . . ?
C17 C18 H18 119.6 . . ?
C19 C18 H18 119.6 . . ?
C20 C19 C18 118.3(2) . . ?
C20 C19 C22 123.5(2) . . ?
C18 C19 C22 118.1(2) . . ?
C21 C20 C19 120.9(2) . . ?
C21 C20 H20 119.6 . . ?
C19 C20 H20 119.6 . . ?
C20 C21 C16 121.3(2) . . ?
C20 C21 H21 119.3 . . ?
C16 C21 H21 119.3 . . ?
O2 C22 O1 122.7(2) . . ?
O2 C22 C19 124.8(2) . . ?
O1 C22 C19 112.5(2) . . ?
O1 C23 C24 111.9(2) . . ?
O1 C23 H23A 109.2 . . ?
C24 C23 H23A 109.2 . . ?
O1 C23 H23B 109.2 . . ?
C24 C23 H23B 109.2 . . ?
H23A C23 H23B 107.9 . . ?
C23 C24 S1 112.33(18) . . ?
C23 C24 H24A 109.1 . . ?
S1 C24 H24A 109.1 . . ?
C23 C24 H24B 109.1 . . ?
S1 C24 H24B 109.1 . . ?
H24A C24 H24B 107.9 . . ?
O3 C25 C26 124.2(2) . . ?
O3 C25 S1 120.94(19) . . ?
C26 C25 S1 114.86(16) . . ?
C27 C26 C31 116.7(2) . . ?
C27 C26 C25 123.6(2) . . ?
C31 C26 C25 119.6(2) . . ?
C28 C27 C26 121.8(2) . . ?
C28 C27 H27 119.1 . . ?
C26 C27 H27 119.1 . . ?
C27 C28 C29 121.4(2) . . ?
C27 C28 H28 119.3 . . ?
C29 C28 H28 119.3 . . ?
N3 C29 C30 121.8(2) . . ?
N3 C29 C28 121.7(2) . . ?
C30 C29 C28 116.5(2) . . ?
C31 C30 C29 121.2(2) . . ?
C31 C30 H30 119.4 . . ?
C29 C30 H30 119.4 . . ?
C30 C31 C26 122.4(2) . . ?
C30 C31 H31 118.8 . . ?
C26 C31 H31 118.8 . . ?
C1 C32 H32A 109.5 . . ?
C1 C32 H32B 109.5 . . ?
H32A C32 H32B 109.5 . . ?
C1 C32 H32C 109.5 . . ?
H32A C32 H32C 109.5 . . ?
H32B C32 H32C 109.5 . . ?
C2 C33 C34 111.8(2) . . ?
C2 C33 H33A 109.2 . . ?
C34 C33 H33A 109.2 . . ?
C2 C33 H33B 109.2 . . ?
C34 C33 H33B 109.2 . . ?
H33A C33 H33B 107.9 . . ?
C33 C34 H34A 109.5 . . ?
C33 C34 H34B 109.5 . . ?
H34A C34 H34B 109.5 . . ?
C33 C34 H34C 109.5 . . ?
H34A C34 H34C 109.5 . . ?
H34B C34 H34C 109.5 . . ?
C3 C35 H35A 109.5 . . ?
C3 C35 H35B 109.5 . . ?
H35A C35 H35B 109.5 . . ?
C3 C35 H35C 109.5 . . ?
H35A C35 H35C 109.5 . . ?
H35B C35 H35C 109.5 . . ?
C7 C36 H36A 109.5 . . ?
C7 C36 H36B 109.5 . . ?
H36A C36 H36B 109.5 . . ?
C7 C36 H36C 109.5 . . ?
H36A C36 H36C 109.5 . . ?
H36B C36 H36C 109.5 . . ?
C8 C37 C38 112.1(2) . . ?
C8 C37 H37A 109.2 . . ?
C38 C37 H37A 109.2 . . ?
C8 C37 H37B 109.2 . . ?
C38 C37 H37B 109.2 . . ?
H37A C37 H37B 107.9 . . ?
C37 C38 H38A 109.5 . . ?
C37 C38 H38B 109.5 . . ?
H38A C38 H38B 109.5 . . ?
C37 C38 H38C 109.5 . . ?
H38A C38 H38C 109.5 . . ?
H38B C38 H38C 109.5 . . ?
C9 C39 H39A 109.5 . . ?
C9 C39 H39B 109.5 . . ?
H39A C39 H39B 109.5 . . ?
C9 C39 H39C 109.5 . . ?
H39A C39 H39C 109.5 . . ?
H39B C39 H39C 109.5 . . ?
N3 C40 H40A 109.5 . . ?
N3 C40 H40B 109.5 . . ?
H40A C40 H40B 109.5 . . ?
N3 C40 H40C 109.5 . . ?
H40A C40 H40C 109.5 . . ?
H40B C40 H40C 109.5 . . ?
N3 C41 H41A 109.5 . . ?
N3 C41 H41B 109.5 . . ?
H41A C41 H41B 109.5 . . ?
N3 C41 H41C 109.5 . . ?
H41A C41 H41C 109.5 . . ?
H41B C41 H41C 109.5 . . ?
F4 B2 F3 109.34(19) . . ?
F4 B2 N4 110.79(18) . . ?
F3 B2 N4 109.84(19) . . ?
F4 B2 N5 110.29(19) . . ?
F3 B2 N5 109.73(18) . . ?
N4 B2 N5 106.81(18) . . ?
C66 S2 C65 100.57(12) . . ?
C42 N4 C45 107.90(18) . . ?
C42 N4 B2 126.37(19) . . ?
C45 N4 B2 125.71(18) . . ?
C50 N5 C47 108.44(19) . . ?
C50 N5 B2 125.8(2) . . ?
C47 N5 B2 125.73(18) . . ?
C70 N6 C81 121.0(2) . . ?
C70 N6 C82 120.8(2) . . ?
C81 N6 C82 118.2(2) . . ?
C63 O4 C64 116.0(2) . . ?
N4 C42 C43 109.7(2) . . ?
N4 C42 C73 122.6(2) . . ?
C43 C42 C73 127.7(2) . . ?
C44 C43 C42 107.9(2) . . ?
C44 C43 C74 126.5(2) . . ?
C42 C43 C74 125.6(2) . . ?
C43 C44 C45 106.6(2) . . ?
C43 C44 C76 123.9(2) . . ?
C45 C44 C76 129.5(2) . . ?
N4 C45 C46 120.01(19) . . ?
N4 C45 C44 107.92(18) . . ?
C46 C45 C44 132.1(2) . . ?
C47 C46 C45 121.4(2) . . ?
C47 C46 C51 119.98(19) . . ?
C45 C46 C51 118.60(19) . . ?
C46 C47 N5 120.33(19) . . ?
C46 C47 C48 132.0(2) . . ?
N5 C47 C48 107.67(19) . . ?
C49 C48 C47 106.8(2) . . ?
C49 C48 C77 125.7(2) . . ?
C47 C48 C77 127.5(2) . . ?
C48 C49 C50 107.6(2) . . ?
C48 C49 C78 128.5(3) . . ?
C50 C49 C78 123.9(3) . . ?
N5 C50 C49 109.5(2) . . ?
N5 C50 C80 122.5(2) . . ?
C49 C50 C80 128.1(2) . . ?
C56 C51 C52 118.6(2) . . ?
C56 C51 C46 122.48(19) . . ?
C52 C51 C46 118.79(19) . . ?
C53 C52 C51 120.5(2) . . ?
C53 C52 H52 119.7 . . ?
C51 C52 H52 119.7 . . ?
C52 C53 C54 121.48(19) . . ?
C52 C53 H53 119.3 . . ?
C54 C53 H53 119.3 . . ?
C53 C54 C55 117.5(2) . . ?
C53 C54 C57 121.09(19) . . ?
C55 C54 C57 121.4(2) . . ?
C56 C55 C54 121.0(2) . . ?
C56 C55 H55 119.5 . . ?
C54 C55 H55 119.5 . . ?
C55 C56 C51 120.8(2) . . ?
C55 C56 H56 119.6 . . ?
C51 C56 H56 119.6 . . ?
C58 C57 C62 117.8(2) . . ?
C58 C57 C54 121.6(2) . . ?
C62 C57 C54 120.5(2) . . ?
C59 C58 C57 121.3(2) . . ?
C59 C58 H58 119.3 . . ?
C57 C58 H58 119.3 . . ?
C58 C59 C60 120.2(2) . . ?
C58 C59 H59 119.9 . . ?
C60 C59 H59 119.9 . . ?
C59 C60 C61 118.8(2) . . ?
C59 C60 C63 123.0(2) . . ?
C61 C60 C63 118.2(2) . . ?
C62 C61 C60 120.9(2) . . ?
C62 C61 H61 119.6 . . ?
C60 C61 H61 119.6 . . ?
C61 C62 C57 120.9(2) . . ?
C61 C62 H62 119.6 . . ?
C57 C62 H62 119.6 . . ?
O5 C63 O4 123.1(2) . . ?
O5 C63 C60 124.2(2) . . ?
O4 C63 C60 112.7(2) . . ?
O4 C64 C65 109.2(2) . . ?
O4 C64 H64A 109.8 . . ?
C65 C64 H64A 109.8 . . ?
O4 C64 H64B 109.8 . . ?
C65 C64 H64B 109.8 . . ?
H64A C64 H64B 108.3 . . ?
C64 C65 S2 110.11(18) . . ?
C64 C65 H65A 109.6 . . ?
S2 C65 H65A 109.6 . . ?
C64 C65 H65B 109.6 . . ?
S2 C65 H65B 109.6 . . ?
H65A C65 H65B 108.2 . . ?
O6 C66 C67 124.8(2) . . ?
O6 C66 S2 120.98(18) . . ?
C67 C66 S2 114.22(15) . . ?
C72 C67 C68 117.1(2) . . ?
C72 C67 C66 122.66(19) . . ?
C68 C67 C66 120.23(19) . . ?
C69 C68 C67 121.7(2) . . ?
C69 C68 H68 119.1 . . ?
C67 C68 H68 119.1 . . ?
C68 C69 C70 120.89(19) . . ?
C68 C69 H69 119.6 . . ?
C70 C69 H69 119.6 . . ?
N6 C70 C71 121.2(2) . . ?
N6 C70 C69 121.6(2) . . ?
C71 C70 C69 117.2(2) . . ?
C72 C71 C70 121.1(2) . . ?
C72 C71 H71 119.5 . . ?
C70 C71 H71 119.5 . . ?
C71 C72 C67 122.0(2) . . ?
C71 C72 H72 119.0 . . ?
C67 C72 H72 119.0 . . ?
C42 C73 H73A 109.5 . . ?
C42 C73 H73B 109.5 . . ?
H73A C73 H73B 109.5 . . ?
C42 C73 H73C 109.5 . . ?
H73A C73 H73C 109.5 . . ?
H73B C73 H73C 109.5 . . ?
C75 C74 C43 112.6(2) . . ?
C75 C74 H74A 109.1 . . ?
C43 C74 H74A 109.1 . . ?
C75 C74 H74B 109.1 . . ?
C43 C74 H74B 109.1 . . ?
H74A C74 H74B 107.8 . . ?
C74 C75 H75A 109.5 . . ?
C74 C75 H75B 109.5 . . ?
H75A C75 H75B 109.5 . . ?
C74 C75 H75C 109.5 . . ?
H75A C75 H75C 109.5 . . ?
H75B C75 H75C 109.5 . . ?
C44 C76 H76A 109.5 . . ?
C44 C76 H76B 109.5 . . ?
H76A C76 H76B 109.5 . . ?
C44 C76 H76C 109.5 . . ?
H76A C76 H76C 109.5 . . ?
H76B C76 H76C 109.5 . . ?
C48 C77 H77A 109.5 . . ?
C48 C77 H77B 109.5 . . ?
H77A C77 H77B 109.5 . . ?
C48 C77 H77C 109.5 . . ?
H77A C77 H77C 109.5 . . ?
H77B C77 H77C 109.5 . . ?
C49 C78 C79 112.1(2) . . ?
C49 C78 H78A 109.2 . . ?
C79 C78 H78A 109.2 . . ?
C49 C78 H78B 109.2 . . ?
C79 C78 H78B 109.2 . . ?
H78A C78 H78B 107.9 . . ?
C78 C79 H79A 109.5 . . ?
C78 C79 H79B 109.5 . . ?
H79A C79 H79B 109.5 . . ?
C78 C79 H79C 109.5 . . ?
H79A C79 H79C 109.5 . . ?
H79B C79 H79C 109.5 . . ?
C50 C80 H80A 109.5 . . ?
C50 C80 H80B 109.5 . . ?
H80A C80 H80B 109.5 . . ?
C50 C80 H80C 109.5 . . ?
H80A C80 H80C 109.5 . . ?
H80B C80 H80C 109.5 . . ?
N6 C81 H81A 109.5 . . ?
N6 C81 H81B 109.5 . . ?
H81A C81 H81B 109.5 . . ?
N6 C81 H81C 109.5 . . ?
H81A C81 H81C 109.5 . . ?
H81B C81 H81C 109.5 . . ?
N6 C82 H82A 109.5 . . ?
N6 C82 H82B 109.5 . . ?
H82A C82 H82B 109.5 . . ?
N6 C82 H82C 109.5 . . ?
H82A C82 H82C 109.5 . . ?
H82B C82 H82C 109.5 . . ?

loop_
_geom_bond_atom_site_label_1
_geom_bond_atom_site_label_2
_geom_bond_distance
_geom_bond_site_symmetry_2
_geom_bond_publ_flag
B1 F2 1.384(3) . ?
B1 F1 1.389(3) . ?
B1 N1 1.544(3) . ?
B1 N2 1.544(3) . ?
S1 C25 1.787(2) . ?
S1 C24 1.798(3) . ?
N1 C1 1.346(3) . ?
N1 C4 1.402(3) . ?
N2 C9 1.346(3) . ?
N2 C6 1.397(3) . ?
N3 C29 1.360(3) . ?
N3 C41 1.438(4) . ?
N3 C40 1.446(3) . ?
O1 C22 1.356(3) . ?
O1 C23 1.455(3) . ?
O2 C22 1.208(3) . ?
O3 C25 1.216(3) . ?
C1 C2 1.405(4) . ?
C1 C32 1.489(3) . ?
C2 C3 1.394(3) . ?
C2 C33 1.504(4) . ?
C3 C4 1.426(3) . ?
C3 C35 1.497(3) . ?
C4 C5 1.404(3) . ?
C5 C6 1.403(3) . ?
C5 C10 1.488(3) . ?
C6 C7 1.431(3) . ?
C7 C8 1.391(4) . ?
C7 C36 1.492(3) . ?
C8 C9 1.408(4) . ?
C8 C37 1.502(4) . ?
C9 C39 1.489(4) . ?
C10 C15 1.393(3) . ?
C10 C11 1.398(3) . ?
C11 C12 1.381(3) . ?
C11 H11 0.9500 . ?
C12 C13 1.400(3) . ?
C12 H12 0.9500 . ?
C13 C14 1.397(3) . ?
C13 C16 1.479(3) . ?
C14 C15 1.380(3) . ?
C14 H14 0.9500 . ?
C15 H15 0.9500 . ?
C16 C21 1.395(3) . ?
C16 C17 1.405(3) . ?
C17 C18 1.372(3) . ?
C17 H17 0.9500 . ?
C18 C19 1.394(3) . ?
C18 H18 0.9500 . ?
C19 C20 1.389(4) . ?
C19 C22 1.485(3) . ?
C20 C21 1.380(3) . ?
C20 H20 0.9500 . ?
C21 H21 0.9500 . ?
C23 C24 1.504(4) . ?
C23 H23A 0.9900 . ?
C23 H23B 0.9900 . ?
C24 H24A 0.9900 . ?
C24 H24B 0.9900 . ?
C25 C26 1.468(3) . ?
C26 C27 1.391(3) . ?
C26 C31 1.399(3) . ?
C27 C28 1.378(3) . ?
C27 H27 0.9500 . ?
C28 C29 1.415(3) . ?
C28 H28 0.9500 . ?
C29 C30 1.404(3) . ?
C30 C31 1.374(3) . ?
C30 H30 0.9500 . ?
C31 H31 0.9500 . ?
C32 H32A 0.9800 . ?
C32 H32B 0.9800 . ?
C32 H32C 0.9800 . ?
C33 C34 1.524(4) . ?
C33 H33A 0.9900 . ?
C33 H33B 0.9900 . ?
C34 H34A 0.9800 . ?
C34 H34B 0.9800 . ?
C34 H34C 0.9800 . ?
C35 H35A 0.9800 . ?
C35 H35B 0.9800 . ?
C35 H35C 0.9800 . ?
C36 H36A 0.9800 . ?
C36 H36B 0.9800 . ?
C36 H36C 0.9800 . ?
C37 C38 1.522(4) . ?
C37 H37A 0.9900 . ?
C37 H37B 0.9900 . ?
C38 H38A 0.9800 . ?
C38 H38B 0.9800 . ?
C38 H38C 0.9800 . ?
C39 H39A 0.9800 . ?
C39 H39B 0.9800 . ?
C39 H39C 0.9800 . ?
C40 H40A 0.9800 . ?
C40 H40B 0.9800 . ?
C40 H40C 0.9800 . ?
C41 H41A 0.9800 . ?
C41 H41B 0.9800 . ?
C41 H41C 0.9800 . ?
B2 F4 1.389(3) . ?
B2 F3 1.392(3) . ?
B2 N4 1.539(3) . ?
B2 N5 1.547(3) . ?
S2 C66 1.804(2) . ?
S2 C65 1.816(3) . ?
N4 C42 1.355(3) . ?
N4 C45 1.399(3) . ?
N5 C50 1.347(3) . ?
N5 C47 1.393(3) . ?
N6 C70 1.362(3) . ?
N6 C81 1.440(4) . ?
N6 C82 1.451(3) . ?
O4 C63 1.349(3) . ?
O4 C64 1.470(3) . ?
O5 C63 1.209(3) . ?
O6 C66 1.213(3) . ?
C42 C43 1.399(3) . ?
C42 C73 1.490(3) . ?
C43 C44 1.389(3) . ?
C43 C74 1.508(3) . ?
C44 C45 1.425(3) . ?
C44 C76 1.496(3) . ?
C45 C46 1.403(3) . ?
C46 C47 1.390(3) . ?
C46 C51 1.486(3) . ?
C47 C48 1.432(3) . ?
C48 C49 1.381(4) . ?
C48 C77 1.502(4) . ?
C49 C50 1.413(4) . ?
C49 C78 1.506(3) . ?
C50 C80 1.488(4) . ?
C51 C56 1.389(3) . ?
C51 C52 1.396(3) . ?
C52 C53 1.377(3) . ?
C52 H52 0.9500 . ?
C53 C54 1.397(3) . ?
C53 H53 0.9500 . ?
C54 C55 1.404(3) . ?
C54 C57 1.475(3) . ?
C55 C56 1.382(3) . ?
C55 H55 0.9500 . ?
C56 H56 0.9500 . ?
C57 C58 1.397(3) . ?
C57 C62 1.403(3) . ?
C58 C59 1.383(3) . ?
C58 H58 0.9500 . ?
C59 C60 1.390(3) . ?
C59 H59 0.9500 . ?
C60 C61 1.398(3) . ?
C60 C63 1.485(3) . ?
C61 C62 1.371(3) . ?
C61 H61 0.9500 . ?
C62 H62 0.9500 . ?
C64 C65 1.496(4) . ?
C64 H64A 0.9900 . ?
C64 H64B 0.9900 . ?
C65 H65A 0.9900 . ?
C65 H65B 0.9900 . ?
C66 C67 1.461(3) . ?
C67 C72 1.396(3) . ?
C67 C68 1.399(3) . ?
C68 C69 1.372(3) . ?
C68 H68 0.9500 . ?
C69 C70 1.414(3) . ?
C69 H69 0.9500 . ?
C70 C71 1.404(3) . ?
C71 C72 1.369(3) . ?
C71 H71 0.9500 . ?
C72 H72 0.9500 . ?
C73 H73A 0.9800 . ?
C73 H73B 0.9800 . ?
C73 H73C 0.9800 . ?
C74 C75 1.497(4) . ?
C74 H74A 0.9900 . ?
C74 H74B 0.9900 . ?
C75 H75A 0.9800 . ?
C75 H75B 0.9800 . ?
C75 H75C 0.9800 . ?
C76 H76A 0.9800 . ?
C76 H76B 0.9800 . ?
C76 H76C 0.9800 . ?
C77 H77A 0.9800 . ?
C77 H77B 0.9800 . ?
C77 H77C 0.9800 . ?
C78 C79 1.507(4) . ?
C78 H78A 0.9900 . ?
C78 H78B 0.9900 . ?
C79 H79A 0.9800 . ?
C79 H79B 0.9800 . ?
C79 H79C 0.9800 . ?
C80 H80A 0.9800 . ?
C80 H80B 0.9800 . ?
C80 H80C 0.9800 . ?
C81 H81A 0.9800 . ?
C81 H81B 0.9800 . ?
C81 H81C 0.9800 . ?
C82 H82A 0.9800 . ?
C82 H82B 0.9800 . ?
C82 H82C 0.9800 . ?

loop_
_geom_torsion_atom_site_label_1
_geom_torsion_atom_site_label_2
_geom_torsion_atom_site_label_3
_geom_torsion_atom_site_label_4
_geom_torsion
_geom_torsion_site_symmetry_1
_geom_torsion_site_symmetry_2
_geom_torsion_site_symmetry_3
_geom_torsion_site_symmetry_4
_geom_torsion_publ_flag
F2 B1 N1 C1 55.8(3) . . . . ?
F1 B1 N1 C1 -65.0(3) . . . . ?
N2 B1 N1 C1 174.97(19) . . . . ?
F2 B1 N1 C4 -125.5(2) . . . . ?
F1 B1 N1 C4 113.7(2) . . . . ?
N2 B1 N1 C4 -6.3(3) . . . . ?
F2 B1 N2 C9 -52.4(3) . . . . ?
F1 B1 N2 C9 68.2(3) . . . . ?
N1 B1 N2 C9 -171.9(2) . . . . ?
F2 B1 N2 C6 124.8(2) . . . . ?
F1 B1 N2 C6 -114.6(2) . . . . ?
N1 B1 N2 C6 5.3(3) . . . . ?
C4 N1 C1 C2 1.2(2) . . . . ?
B1 N1 C1 C2 -179.9(2) . . . . ?
C4 N1 C1 C32 -177.3(2) . . . . ?
B1 N1 C1 C32 1.6(3) . . . . ?
N1 C1 C2 C3 -2.2(3) . . . . ?
C32 C1 C2 C3 176.2(2) . . . . ?
N1 C1 C2 C33 173.0(2) . . . . ?
C32 C1 C2 C33 -8.6(4) . . . . ?
C1 C2 C3 C4 2.3(2) . . . . ?
C33 C2 C3 C4 -172.7(2) . . . . ?
C1 C2 C3 C35 -177.9(2) . . . . ?
C33 C2 C3 C35 7.1(4) . . . . ?
C1 N1 C4 C5 -177.88(18) . . . . ?
B1 N1 C4 C5 3.2(3) . . . . ?
C1 N1 C4 C3 0.2(2) . . . . ?
B1 N1 C4 C3 -178.7(2) . . . . ?
C2 C3 C4 N1 -1.6(2) . . . . ?
C35 C3 C4 N1 178.7(2) . . . . ?
C2 C3 C4 C5 176.2(2) . . . . ?
C35 C3 C4 C5 -3.6(4) . . . . ?
N1 C4 C5 C6 2.1(3) . . . . ?
C3 C4 C5 C6 -175.4(2) . . . . ?
N1 C4 C5 C10 -178.38(18) . . . . ?
C3 C4 C5 C10 4.1(3) . . . . ?
C9 N2 C6 C5 176.41(19) . . . . ?
B1 N2 C6 C5 -1.2(3) . . . . ?
C9 N2 C6 C7 0.6(2) . . . . ?
B1 N2 C6 C7 -177.0(2) . . . . ?
C4 C5 C6 N2 -3.0(3) . . . . ?
C10 C5 C6 N2 177.39(18) . . . . ?
C4 C5 C6 C7 171.5(2) . . . . ?
C10 C5 C6 C7 -8.0(3) . . . . ?
N2 C6 C7 C8 0.0(2) . . . . ?
C5 C6 C7 C8 -175.1(2) . . . . ?
N2 C6 C7 C36 178.9(2) . . . . ?
C5 C6 C7 C36 3.8(4) . . . . ?
C6 C7 C8 C9 -0.6(3) . . . . ?
C36 C7 C8 C9 -179.6(2) . . . . ?
C6 C7 C8 C37 179.8(2) . . . . ?
C36 C7 C8 C37 0.9(4) . . . . ?
C6 N2 C9 C8 -1.0(2) . . . . ?
B1 N2 C9 C8 176.5(2) . . . . ?
C6 N2 C9 C39 178.8(2) . . . . ?
B1 N2 C9 C39 -3.6(4) . . . . ?
C7 C8 C9 N2 1.1(3) . . . . ?
C37 C8 C9 N2 -179.4(2) . . . . ?
C7 C8 C9 C39 -178.8(2) . . . . ?
C37 C8 C9 C39 0.7(4) . . . . ?
C6 C5 C10 C15 109.0(2) . . . . ?
C4 C5 C10 C15 -70.6(3) . . . . ?
C6 C5 C10 C11 -70.6(3) . . . . ?
C4 C5 C10 C11 109.9(2) . . . . ?
C15 C10 C11 C12 -1.1(3) . . . . ?
C5 C10 C11 C12 178.5(2) . . . . ?
C10 C11 C12 C13 2.0(4) . . . . ?
C11 C12 C13 C14 -1.0(3) . . . . ?
C11 C12 C13 C16 177.4(2) . . . . ?
C12 C13 C14 C15 -0.8(3) . . . . ?
C16 C13 C14 C15 -179.3(2) . . . . ?
C13 C14 C15 C10 1.7(3) . . . . ?
C11 C10 C15 C14 -0.8(3) . . . . ?
C5 C10 C15 C14 179.7(2) . . . . ?
C14 C13 C16 C21 -142.8(2) . . . . ?
C12 C13 C16 C21 38.8(3) . . . . ?
C14 C13 C16 C17 37.9(3) . . . . ?
C12 C13 C16 C17 -140.5(2) . . . . ?
C21 C16 C17 C18 -1.6(4) . . . . ?
C13 C16 C17 C18 177.8(2) . . . . ?
C16 C17 C18 C19 1.9(4) . . . . ?
C17 C18 C19 C20 -1.1(4) . . . . ?
C17 C18 C19 C22 178.5(2) . . . . ?
C18 C19 C20 C21 0.1(4) . . . . ?
C22 C19 C20 C21 -179.5(2) . . . . ?
C19 C20 C21 C16 0.1(4) . . . . ?
C17 C16 C21 C20 0.6(4) . . . . ?
C13 C16 C21 C20 -178.7(2) . . . . ?
C23 O1 C22 O2 -1.6(4) . . . . ?
C23 O1 C22 C19 177.1(2) . . . . ?
C20 C19 C22 O2 174.0(3) . . . . ?
C18 C19 C22 O2 -5.6(4) . . . . ?
C20 C19 C22 O1 -4.6(4) . . . . ?
C18 C19 C22 O1 175.8(2) . . . . ?
C22 O1 C23 C24 75.7(3) . . . . ?
O1 C23 C24 S1 164.07(18) . . . . ?
C25 S1 C24 C23 84.2(2) . . . . ?
C24 S1 C25 O3 -2.7(2) . . . . ?
C24 S1 C25 C26 176.18(17) . . . . ?
O3 C25 C26 C27 173.7(2) . . . . ?
S1 C25 C26 C27 -5.1(3) . . . . ?
O3 C25 C26 C31 -3.1(3) . . . . ?
S1 C25 C26 C31 178.02(17) . . . . ?
C31 C26 C27 C28 -0.1(3) . . . . ?
C25 C26 C27 C28 -177.1(2) . . . . ?
C26 C27 C28 C29 -0.1(3) . . . . ?
C41 N3 C29 C30 172.8(3) . . . . ?
C40 N3 C29 C30 3.3(3) . . . . ?
C41 N3 C29 C28 -6.9(4) . . . . ?
C40 N3 C29 C28 -176.3(2) . . . . ?
C27 C28 C29 N3 179.4(2) . . . . ?
C27 C28 C29 C30 -0.2(3) . . . . ?
N3 C29 C30 C31 -178.9(2) . . . . ?
C28 C29 C30 C31 0.7(3) . . . . ?
C29 C30 C31 C26 -0.9(4) . . . . ?
C27 C26 C31 C30 0.6(3) . . . . ?
C25 C26 C31 C30 177.7(2) . . . . ?
C3 C2 C33 C34 103.7(3) . . . . ?
C1 C2 C33 C34 -70.5(3) . . . . ?
C7 C8 C37 C38 96.5(3) . . . . ?
C9 C8 C37 C38 -82.9(3) . . . . ?
F4 B2 N4 C42 60.5(3) . . . . ?
F3 B2 N4 C42 -60.4(3) . . . . ?
N5 B2 N4 C42 -179.3(2) . . . . ?
F4 B2 N4 C45 -121.3(2) . . . . ?
F3 B2 N4 C45 117.7(2) . . . . ?
N5 B2 N4 C45 -1.2(3) . . . . ?
F4 B2 N5 C50 -61.9(3) . . . . ?
F3 B2 N5 C50 58.6(3) . . . . ?
N4 B2 N5 C50 177.6(2) . . . . ?
F4 B2 N5 C47 121.4(2) . . . . ?
F3 B2 N5 C47 -118.1(2) . . . . ?
N4 B2 N5 C47 0.9(3) . . . . ?
C45 N4 C42 C43 -0.5(2) . . . . ?
B2 N4 C42 C43 177.9(2) . . . . ?
C45 N4 C42 C73 178.3(2) . . . . ?
B2 N4 C42 C73 -3.3(4) . . . . ?
N4 C42 C43 C44 0.9(3) . . . . ?
C73 C42 C43 C44 -177.8(2) . . . . ?
N4 C42 C43 C74 -178.0(2) . . . . ?
C73 C42 C43 C74 3.3(4) . . . . ?
C42 C43 C44 C45 -0.9(3) . . . . ?
C74 C43 C44 C45 178.0(2) . . . . ?
C42 C43 C44 C76 -179.4(2) . . . . ?
C74 C43 C44 C76 -0.5(4) . . . . ?
C42 N4 C45 C46 -179.67(19) . . . . ?
B2 N4 C45 C46 1.9(3) . . . . ?
C42 N4 C45 C44 -0.1(2) . . . . ?
B2 N4 C45 C44 -178.53(19) . . . . ?
C43 C44 C45 N4 0.6(2) . . . . ?
C76 C44 C45 N4 179.0(2) . . . . ?
C43 C44 C45 C46 -179.9(2) . . . . ?
C76 C44 C45 C46 -1.5(4) . . . . ?
N4 C45 C46 C47 -2.1(3) . . . . ?
C44 C45 C46 C47 178.4(2) . . . . ?
N4 C45 C46 C51 175.23(18) . . . . ?
C44 C45 C46 C51 -4.2(3) . . . . ?
C45 C46 C47 N5 1.9(3) . . . . ?
C51 C46 C47 N5 -175.50(18) . . . . ?
C45 C46 C47 C48 -175.7(2) . . . . ?
C51 C46 C47 C48 6.9(3) . . . . ?
C50 N5 C47 C46 -178.5(2) . . . . ?
B2 N5 C47 C46 -1.3(3) . . . . ?
C50 N5 C47 C48 -0.4(2) . . . . ?
B2 N5 C47 C48 176.8(2) . . . . ?
C46 C47 C48 C49 177.4(2) . . . . ?
N5 C47 C48 C49 -0.4(2) . . . . ?
C46 C47 C48 C77 -2.6(4) . . . . ?
N5 C47 C48 C77 179.6(2) . . . . ?
C47 C48 C49 C50 1.0(3) . . . . ?
C77 C48 C49 C50 -179.0(2) . . . . ?
C47 C48 C49 C78 179.5(2) . . . . ?
C77 C48 C49 C78 -0.5(4) . . . . ?
C47 N5 C50 C49 1.0(3) . . . . ?
B2 N5 C50 C49 -176.2(2) . . . . ?
C47 N5 C50 C80 -178.4(2) . . . . ?
B2 N5 C50 C80 4.4(4) . . . . ?
C48 C49 C50 N5 -1.3(3) . . . . ?
C78 C49 C50 N5 -179.8(2) . . . . ?
C48 C49 C50 C80 178.1(2) . . . . ?
C78 C49 C50 C80 -0.5(4) . . . . ?
C47 C46 C51 C56 -105.8(3) . . . . ?
C45 C46 C51 C56 76.8(3) . . . . ?
C47 C46 C51 C52 77.5(3) . . . . ?
C45 C46 C51 C52 -99.9(2) . . . . ?
C56 C51 C52 C53 -2.0(3) . . . . ?
C46 C51 C52 C53 174.8(2) . . . . ?
C51 C52 C53 C54 0.0(3) . . . . ?
C52 C53 C54 C55 1.6(3) . . . . ?
C52 C53 C54 C57 -176.6(2) . . . . ?
C53 C54 C55 C56 -1.2(4) . . . . ?
C57 C54 C55 C56 177.0(2) . . . . ?
C54 C55 C56 C51 -0.8(4) . . . . ?
C52 C51 C56 C55 2.4(4) . . . . ?
C46 C51 C56 C55 -174.3(2) . . . . ?
C53 C54 C57 C58 -34.6(3) . . . . ?
C55 C54 C57 C58 147.3(2) . . . . ?
C53 C54 C57 C62 144.5(2) . . . . ?
C55 C54 C57 C62 -33.6(3) . . . . ?
C62 C57 C58 C59 2.2(3) . . . . ?
C54 C57 C58 C59 -178.7(2) . . . . ?
C57 C58 C59 C60 -0.9(4) . . . . ?
C58 C59 C60 C61 -1.0(4) . . . . ?
C58 C59 C60 C63 176.6(2) . . . . ?
C59 C60 C61 C62 1.7(4) . . . . ?
C63 C60 C61 C62 -176.1(2) . . . . ?
C60 C61 C62 C57 -0.4(4) . . . . ?
C58 C57 C62 C61 -1.5(3) . . . . ?
C54 C57 C62 C61 179.3(2) . . . . ?
C64 O4 C63 O5 2.1(4) . . . . ?
C64 O4 C63 C60 -175.3(2) . . . . ?
C59 C60 C63 O5 -167.1(3) . . . . ?
C61 C60 C63 O5 10.5(4) . . . . ?
C59 C60 C63 O4 10.3(3) . . . . ?
C61 C60 C63 O4 -172.1(2) . . . . ?
C63 O4 C64 C65 -77.5(3) . . . . ?
O4 C64 C65 S2 -168.86(17) . . . . ?
C66 S2 C65 C64 -82.6(2) . . . . ?
C65 S2 C66 O6 5.8(2) . . . . ?
C65 S2 C66 C67 -172.64(16) . . . . ?
O6 C66 C67 C72 -168.4(2) . . . . ?
S2 C66 C67 C72 9.9(3) . . . . ?
O6 C66 C67 C68 9.8(3) . . . . ?
S2 C66 C67 C68 -171.83(16) . . . . ?
C72 C67 C68 C69 0.3(3) . . . . ?
C66 C67 C68 C69 -178.1(2) . . . . ?
C67 C68 C69 C70 -0.6(3) . . . . ?
C81 N6 C70 C71 -2.5(4) . . . . ?
C82 N6 C70 C71 178.1(3) . . . . ?
C81 N6 C70 C69 176.3(3) . . . . ?
C82 N6 C70 C69 -3.1(4) . . . . ?
C68 C69 C70 N6 -178.4(2) . . . . ?
C68 C69 C70 C71 0.4(3) . . . . ?
N6 C70 C71 C72 178.8(2) . . . . ?
C69 C70 C71 C72 0.0(3) . . . . ?
C70 C71 C72 C67 -0.3(4) . . . . ?
C68 C67 C72 C71 0.2(3) . . . . ?
C66 C67 C72 C71 178.5(2) . . . . ?
C44 C43 C74 C75 84.2(4) . . . . ?
C42 C43 C74 C75 -97.1(3) . . . . ?
C48 C49 C78 C79 -95.4(4) . . . . ?
C50 C49 C78 C79 82.8(4) . . . . ?
